data_1546850
loop_
_publ_author_name
'Wu, Xiang-Wen'
'Pan, Feng'
'Zhang, Dong'
'Jin, Guo-Xia'
'Ma, Jian-Ping'

_publ_section_title
;
 Self-assembly of new M( <scp>ii</scp> ) coordination polymers based on
 asymmetric 1,3,4-oxadiazole-containing ligands: effect of counterions and
 magnetic properties
;
_journal_issue 39
_journal_name_full CrystEngComm
_journal_page_first 5864
_journal_page_last 5872
_journal_paper_doi 10.1039/C7CE01379E
_journal_volume 19
_journal_year 2017
_chemical_formula_moiety 'C16 H10 Cd N6 O7, C H Cl3'
_chemical_formula_sum 'C17 H11 Cd Cl3 N6 O7'
_chemical_formula_weight 630.07
_chemical_name_systematic
;
 ? 
;
_space_group_crystal_system monoclinic
_space_group_IT_number 14
_space_group_name_Hall '-P 2yn'
_space_group_name_H-M_alt 'P 1 21/n 1'
_symmetry_space_group_name_Hall '-P 2yn'
_symmetry_space_group_name_H-M 'P 1 21/n 1'
_atom_sites_solution_hydrogens geom
_atom_sites_solution_primary direct
_atom_sites_solution_secondary difmap
_audit_creation_date 2017-08-20
_audit_creation_method
;
Olex2 1.2
(compiled 2017.08.10 svn.r3458 for OlexSys, GUI svn.r5375)
;
_audit_update_record
;
2017-08-22 deposited with the CCDC.
2017-08-25 downloaded from the CCDC.
;
_cell_angle_alpha 90.00
_cell_angle_beta 102.492(4)
_cell_angle_gamma 90.00
_cell_formula_units_Z 4
_cell_length_a 9.5455(4)
_cell_length_b 13.8394(6)
_cell_length_c 17.2740(8)
_cell_measurement_reflns_used 4571
_cell_measurement_temperature 289.50(10)
_cell_measurement_theta_max 26.5080
_cell_measurement_theta_min 3.2400
_cell_volume 2227.94(17)
_computing_cell_refinement
;
CrysAlisPro, Agilent Technologies,
Version 1.171.36.32 (release 02-08-2013 CrysAlis171 .NET)
(compiled Aug  2 2013,16:46:58)
;
_computing_data_collection
;
CrysAlisPro, Agilent Technologies,
Version 1.171.36.32 (release 02-08-2013 CrysAlis171 .NET)
(compiled Aug  2 2013,16:46:58)
;
_computing_data_reduction
;
CrysAlisPro, Agilent Technologies,
Version 1.171.36.32 (release 02-08-2013 CrysAlis171 .NET)
(compiled Aug  2 2013,16:46:58)
;
_computing_molecular_graphics 'Olex2 (Dolomanov et al., 2009)'
_computing_publication_material 'Olex2 (Dolomanov et al., 2009)'
_computing_structure_refinement 'olex2.refine (Bourhis et al., 2015)'
_computing_structure_solution 'ShelXS (Sheldrick, 2008)'
_diffrn_ambient_temperature 289.50(10)
_diffrn_detector_area_resol_mean 16.0793
_diffrn_measured_fraction_theta_full 0.998
_diffrn_measured_fraction_theta_max 0.998
_diffrn_measurement_details
;
#__ type_ start__ end____ width___ exp.time_
  1 omega   34.00   60.00   1.0000    1.9200
omega____ theta____ kappa____ phi______ frames
    -       18.1887 -178.0000   60.0000 26

#__ type_ start__ end____ width___ exp.time_
  2 omega  -19.00   44.00   1.0000    1.9200
omega____ theta____ kappa____ phi______ frames
    -       18.1887  -99.0000 -120.0000 63

#__ type_ start__ end____ width___ exp.time_
  3 omega   46.00   95.00   1.0000    1.9200
omega____ theta____ kappa____ phi______ frames
    -       18.1887 -178.0000  120.0000 49

#__ type_ start__ end____ width___ exp.time_
  4 omega   38.00   84.00   1.0000    1.9200
omega____ theta____ kappa____ phi______ frames
    -       18.1887   57.0000  -60.0000 46

#__ type_ start__ end____ width___ exp.time_
  5 omega   35.00   83.00   1.0000    1.9200
omega____ theta____ kappa____ phi______ frames
    -       18.1887  178.0000 -120.0000 48

#__ type_ start__ end____ width___ exp.time_
  6 omega  -71.00  -40.00   1.0000    1.9200
omega____ theta____ kappa____ phi______ frames
    -      -18.3450  -37.0000   60.0000 31

#__ type_ start__ end____ width___ exp.time_
  7 omega  -12.00   70.00   1.0000    1.9200
omega____ theta____ kappa____ phi______ frames
    -       18.1887   77.0000 -150.0000 82
;
_diffrn_measurement_device_type 'SuperNova, Dual, Cu at zero, Eos'
_diffrn_measurement_method '\w scans'
_diffrn_orient_matrix_UB_11 -0.0409727000
_diffrn_orient_matrix_UB_12 0.0412998000
_diffrn_orient_matrix_UB_13 -0.0150093000
_diffrn_orient_matrix_UB_21 0.0044015000
_diffrn_orient_matrix_UB_22 0.0167536000
_diffrn_orient_matrix_UB_23 0.0392696000
_diffrn_orient_matrix_UB_31 0.0639487000
_diffrn_orient_matrix_UB_32 0.0253201000
_diffrn_orient_matrix_UB_33 -0.0015106000
_diffrn_radiation_monochromator mirror
_diffrn_radiation_type 'Mo K\a'
_diffrn_radiation_wavelength 0.7107
_diffrn_reflns_av_R_equivalents 0.0351
_diffrn_reflns_av_unetI/netI 0.0418
_diffrn_reflns_limit_h_max 11
_diffrn_reflns_limit_h_min -11
_diffrn_reflns_limit_k_max 16
_diffrn_reflns_limit_k_min -13
_diffrn_reflns_limit_l_max 20
_diffrn_reflns_limit_l_min -20
_diffrn_reflns_number 13208
_diffrn_reflns_theta_full 25.50
_diffrn_reflns_theta_max 25.50
_diffrn_reflns_theta_min 3.09
_diffrn_source 'SuperNova (Mo) X-ray Source'
_diffrn_standards_decay_% none
_diffrn_standards_interval_count 1.0000
_diffrn_standards_interval_time 1.9200
_diffrn_standards_number 15268
_exptl_absorpt_coefficient_mu 1.393
_exptl_absorpt_correction_T_max 1.00000
_exptl_absorpt_correction_T_min 0.95950
_exptl_absorpt_correction_type multi-scan
_exptl_absorpt_process_details
;
CrysAlisPro, Agilent Technologies,
Version 1.171.36.32 (release 02-08-2013 CrysAlis171 .NET)
(compiled Aug  2 2013,16:46:58)
Empirical absorption correction using spherical harmonics,
 implemented in SCALE3 ABSPACK scaling algorithm.
;
_exptl_crystal_colour 'clear light colourless'
_exptl_crystal_density_diffrn 1.878
_exptl_crystal_density_method 'not measured'
_exptl_crystal_description block
_exptl_crystal_F_000 1240
_exptl_crystal_size_max 0.1
_exptl_crystal_size_mid 0.06
_exptl_crystal_size_min 0.04
_refine_diff_density_max 0.499
_refine_diff_density_min -0.530
_refine_diff_density_rms 0.079
_refine_ls_extinction_method none
_refine_ls_goodness_of_fit_ref 1.049
_refine_ls_hydrogen_treatment constr
_refine_ls_matrix_type full
_refine_ls_number_parameters 307
_refine_ls_number_reflns 4151
_refine_ls_number_restraints 0
_refine_ls_restrained_S_all 1.049
_refine_ls_R_factor_all 0.0489
_refine_ls_R_factor_gt 0.0341
_refine_ls_shift/su_max 0.001
_refine_ls_shift/su_mean 0.000
_refine_ls_structure_factor_coef Fsqd
_refine_ls_weighting_details 'calc w=1/[\s^2^(Fo^2^)+(0.0184P)^2^+2.4961P] where P=(Fo^2^+2Fc^2^)/3'
_refine_ls_weighting_scheme calc
_refine_ls_wR_factor_gt 0.0638
_refine_ls_wR_factor_ref 0.0714
_reflns_number_gt 3313
_reflns_number_total 4151
_reflns_threshold_expression >2sigma(I)
_cod_data_source_file c7ce01379e2.cif
_cod_data_source_block exp_216
_cod_original_cell_volume 2227.93(17)
_cod_database_code 1546850
_chemical_oxdiff_formula 'C1 H1 N1 O1 Cd1'
_reflns_odcompleteness_completeness 99.73
_reflns_odcompleteness_iscentric 1
_reflns_odcompleteness_theta 26.32
_olex2_refinement_description
;
1. Fixed Uiso
 At 1.2 times of:
  All C(H) groups
2.a Ternary CH refined with riding coordinates:
 C17(H17)
2.b Aromatic/amide H refined with riding coordinates:
 C1(H1), C2(H2), C3(H3), C4(H4), C8(H8), C9(H9), C13(H13), C14(H14), C15(H15),
 C16(H16)
;
_olex2_submission_special_instructions 'No special instructions were received'

loop_
_space_group_symop_id
_space_group_symop_operation_xyz
1 'x, y, z'
2 '-x+1/2, y+1/2, -z+1/2'
3 '-x, -y, -z'
4 'x-1/2, -y-1/2, z-1/2'

loop_
_atom_site_label
_atom_site_type_symbol
_atom_site_fract_x
_atom_site_fract_y
_atom_site_fract_z
_atom_site_U_iso_or_equiv
_atom_site_adp_type
_atom_site_occupancy
_atom_site_calc_flag
_atom_site_refinement_flags_posn
C1 C 0.4572(4) 0.6354(3) 0.5572(2) 0.0402(9) Uani 1 d .
H1 H 0.4483 0.6851 0.5201 0.048 Uiso 1 calc R
C2 C 0.5643(4) 0.6383(3) 0.6238(2) 0.0470(11) Uani 1 d .
H2 H 0.6291 0.6894 0.6315 0.056 Uiso 1 calc R
C3 C 0.5776(4) 0.5646(3) 0.6811(2) 0.0496(11) Uani 1 d .
H3 H 0.6498 0.5683 0.7267 0.060 Uiso 1 calc R
C4 C 0.4861(4) 0.4883(3) 0.6703(2) 0.0436(10) Uani 1 d .
H4 H 0.4958 0.4404 0.7089 0.052 Uiso 1 calc R
C5 C 0.3758(4) 0.4809(3) 0.6008(2) 0.0341(9) Uani 1 d .
C6 C 0.3598(4) 0.5573(3) 0.54430(19) 0.0315(8) Uani 1 d .
C7 C 0.1701(3) 0.4776(3) 0.46415(19) 0.0298(8) Uani 1 d .
C8 C 0.1803(4) 0.3985(3) 0.5160(2) 0.0373(9) Uani 1 d .
H8 H 0.1193 0.3457 0.5040 0.045 Uiso 1 calc R
C9 C 0.2832(4) 0.4019(3) 0.5846(2) 0.0401(9) Uani 1 d .
H9 H 0.2915 0.3513 0.6207 0.048 Uiso 1 calc R
C10 C 0.0648(3) 0.4811(3) 0.3894(2) 0.0294(8) Uani 1 d .
C11 C -0.1070(4) 0.4412(3) 0.29476(19) 0.0284(8) Uani 1 d .
C12 C -0.2246(3) 0.3820(3) 0.2517(2) 0.0296(8) Uani 1 d .
C13 C -0.2979(4) 0.4106(3) 0.1769(2) 0.0415(10) Uani 1 d .
H13 H -0.2709 0.4658 0.1532 0.050 Uiso 1 calc R
C14 C -0.4110(4) 0.3555(3) 0.1389(2) 0.0451(10) Uani 1 d .
H14 H -0.4580 0.3740 0.0881 0.054 Uiso 1 calc R
C15 C -0.3861(4) 0.2504(3) 0.2425(2) 0.0368(9) Uani 1 d .
H15 H -0.4165 0.1956 0.2653 0.044 Uiso 1 calc R
C16 C -0.2694(4) 0.3004(3) 0.2848(2) 0.0346(8) Uani 1 d .
H16 H -0.2220 0.2794 0.3347 0.041 Uiso 1 calc R
C17 C 0.7030(5) 0.9348(4) 0.5599(3) 0.0704(14) Uani 1 d .
H17 H 0.7009 0.9991 0.5359 0.085 Uiso 1 calc R
Cd1 Cd 0.16980(3) 0.694828(19) 0.388938(15) 0.03099(9) Uani 1 d .
Cl2 Cl 0.6143(2) 0.94196(14) 0.63740(11) 0.1207(6) Uani 1 d .
Cl4 Cl 0.88019(18) 0.90165(17) 0.59204(12) 0.1336(8) Uani 1 d .
Cl5 Cl 0.61640(17) 0.85522(12) 0.48735(9) 0.0948(5) Uani 1 d .
N1 N 0.2542(3) 0.5556(2) 0.47703(16) 0.0301(7) Uani 1 d .
N2 N 0.0478(3) 0.5510(2) 0.33870(16) 0.0347(7) Uani 1 d .
N3 N -0.0656(3) 0.5242(2) 0.27616(17) 0.0370(7) Uani 1 d .
N4 N -0.4578(3) 0.2770(2) 0.17009(17) 0.0355(7) Uani 1 d .
N5 N 0.1950(3) 0.8224(3) 0.5196(2) 0.0433(8) Uani 1 d .
N6 N 0.3740(4) 0.7477(3) 0.3039(2) 0.0535(9) Uani 1 d .
O2 O 0.2455(3) 0.8412(2) 0.46005(17) 0.0552(8) Uani 1 d .
O3 O 0.2129(4) 0.8763(2) 0.57662(18) 0.0691(9) Uani 1 d .
O4 O 0.1255(3) 0.7447(2) 0.51770(15) 0.0478(7) Uani 1 d .
O1 O -0.0289(2) 0.40855(17) 0.36656(13) 0.0319(6) Uani 1 d .
O5 O 0.4642(5) 0.7736(3) 0.2689(3) 0.1122(15) Uani 1 d .
O6 O 0.2431(4) 0.7540(3) 0.27555(18) 0.0790(11) Uani 1 d .
O7 O 0.4067(3) 0.7086(2) 0.37076(18) 0.0646(9) Uani 1 d .

loop_
_atom_site_aniso_label
_atom_site_aniso_U_11
_atom_site_aniso_U_22
_atom_site_aniso_U_33
_atom_site_aniso_U_23
_atom_site_aniso_U_13
_atom_site_aniso_U_12
C1 0.037(2) 0.043(3) 0.038(2) -0.0032(18) 0.0031(18) -0.0023(19)
C2 0.036(2) 0.057(3) 0.045(2) -0.015(2) 0.0017(19) -0.008(2)
C3 0.044(2) 0.057(3) 0.039(2) -0.008(2) -0.0089(19) 0.006(2)
C4 0.045(2) 0.046(3) 0.036(2) 0.0008(19) 0.0015(18) 0.008(2)
C5 0.0329(19) 0.035(2) 0.0327(19) -0.0013(16) 0.0042(16) 0.0049(17)
C6 0.0303(18) 0.033(2) 0.0311(19) -0.0047(16) 0.0063(16) 0.0021(16)
C7 0.0268(17) 0.031(2) 0.0317(18) -0.0016(16) 0.0061(15) 0.0019(16)
C8 0.0336(19) 0.034(2) 0.044(2) 0.0046(17) 0.0060(18) -0.0051(17)
C9 0.041(2) 0.038(2) 0.042(2) 0.0109(18) 0.0078(18) 0.0027(18)
C10 0.0257(17) 0.027(2) 0.0363(19) -0.0036(16) 0.0078(15) -0.0029(15)
C11 0.0290(18) 0.026(2) 0.0285(18) 0.0001(15) 0.0034(15) -0.0013(15)
C12 0.0255(17) 0.030(2) 0.0332(18) -0.0023(16) 0.0052(15) 0.0010(15)
C13 0.045(2) 0.037(2) 0.039(2) 0.0096(18) 0.0014(18) -0.0122(19)
C14 0.041(2) 0.050(3) 0.038(2) 0.0067(19) -0.0041(18) -0.007(2)
C15 0.042(2) 0.029(2) 0.039(2) 0.0022(17) 0.0064(18) -0.0078(18)
C16 0.0355(19) 0.034(2) 0.0304(19) 0.0060(17) -0.0005(16) -0.0047(17)
C17 0.065(3) 0.060(3) 0.087(4) 0.000(3) 0.018(3) -0.013(3)
Cd1 0.02821(14) 0.02862(16) 0.03391(15) 0.00209(12) 0.00177(11) -0.00112(12)
Cl2 0.1431(16) 0.1198(15) 0.1186(13) -0.0030(11) 0.0715(13) 0.0039(13)
Cl4 0.0690(10) 0.171(2) 0.1480(16) -0.0383(15) -0.0038(10) 0.0104(12)
Cl5 0.0946(11) 0.0895(12) 0.0956(11) -0.0066(9) 0.0104(9) -0.0341(9)
N1 0.0276(15) 0.0298(18) 0.0321(16) -0.0005(13) 0.0047(13) -0.0008(13)
N2 0.0330(16) 0.0305(19) 0.0367(17) 0.0024(14) -0.0010(14) -0.0049(14)
N3 0.0337(16) 0.037(2) 0.0355(17) 0.0043(14) -0.0042(14) -0.0076(15)
N4 0.0341(16) 0.038(2) 0.0316(16) -0.0025(14) 0.0017(14) -0.0096(14)
N5 0.0394(18) 0.043(2) 0.042(2) -0.0037(17) -0.0016(16) 0.0059(16)
N6 0.046(2) 0.051(2) 0.068(3) 0.004(2) 0.022(2) -0.0046(19)
O2 0.0543(18) 0.056(2) 0.0574(18) -0.0052(15) 0.0164(15) -0.0175(15)
O3 0.090(2) 0.059(2) 0.0554(19) -0.0269(17) 0.0078(18) -0.0066(19)
O4 0.0594(18) 0.0339(17) 0.0468(16) 0.0020(13) 0.0046(14) -0.0068(15)
O1 0.0320(13) 0.0274(14) 0.0331(13) -0.0004(11) 0.0000(11) -0.0080(11)
O5 0.102(3) 0.131(4) 0.128(3) 0.007(3) 0.078(3) -0.038(3)
O6 0.052(2) 0.126(3) 0.058(2) 0.035(2) 0.0098(17) 0.020(2)
O7 0.0466(17) 0.088(3) 0.0563(19) 0.0067(18) 0.0047(15) 0.0126(17)

loop_
_atom_type_symbol
_atom_type_description
_atom_type_scat_dispersion_real
_atom_type_scat_dispersion_imag
_atom_type_scat_source
C C 0.0033 0.0016 'International Tables Vol C Tables 4.2.6.8 and 6.1.1.4'
H H 0.0000 0.0000 'International Tables Vol C Tables 4.2.6.8 and 6.1.1.4'
Cd Cd -0.8075 1.2024 'International Tables Vol C Tables 4.2.6.8 and 6.1.1.4'
N N 0.0061 0.0033 'International Tables Vol C Tables 4.2.6.8 and 6.1.1.4'
O O 0.0106 0.0060 'International Tables Vol C Tables 4.2.6.8 and 6.1.1.4'
Cl Cl 0.1484 0.1585 'International Tables Vol C Tables 4.2.6.8 and 6.1.1.4'

loop_
_geom_angle_atom_site_label_1
_geom_angle_atom_site_label_2
_geom_angle_atom_site_label_3
_geom_angle
_geom_angle_site_symmetry_1
_geom_angle_site_symmetry_3
C2 C1 H1 119.9 . .
C2 C1 C6 120.2(4) . .
C6 C1 H1 119.9 . .
C1 C2 H2 119.7 . .
C1 C2 C3 120.6(4) . .
C3 C2 H2 119.7 . .
C2 C3 H3 119.7 . .
C4 C3 C2 120.7(4) . .
C4 C3 H3 119.7 . .
C3 C4 H4 119.7 . .
C3 C4 C5 120.6(4) . .
C5 C4 H4 119.7 . .
C4 C5 C6 118.4(3) . .
C9 C5 C4 123.3(4) . .
C9 C5 C6 118.3(3) . .
C1 C6 C5 119.4(3) . .
N1 C6 C1 119.2(3) . .
N1 C6 C5 121.4(3) . .
C8 C7 C10 122.1(3) . .
N1 C7 C8 124.6(3) . .
N1 C7 C10 113.3(3) . .
C7 C8 H8 121.2 . .
C9 C8 C7 117.6(3) . .
C9 C8 H8 121.2 . .
C5 C9 H9 119.8 . .
C8 C9 C5 120.4(3) . .
C8 C9 H9 119.8 . .
N2 C10 C7 126.0(3) . .
N2 C10 O1 112.5(3) . .
O1 C10 C7 121.5(3) . .
N3 C11 C12 128.5(3) . .
N3 C11 O1 112.6(3) . .
O1 C11 C12 118.8(3) . .
C13 C12 C11 119.6(3) . .
C16 C12 C11 121.6(3) . .
C16 C12 C13 118.8(3) . .
C12 C13 H13 120.8 . .
C14 C13 C12 118.4(3) . .
C14 C13 H13 120.8 . .
C13 C14 H14 118.0 . .
N4 C14 C13 124.0(3) . .
N4 C14 H14 118.0 . .
C16 C15 H15 118.4 . .
N4 C15 H15 118.4 . .
N4 C15 C16 123.1(3) . .
C12 C16 C15 118.7(3) . .
C12 C16 H16 120.6 . .
C15 C16 H16 120.6 . .
Cl2 C17 H17 107.8 . .
Cl2 C17 Cl5 111.0(3) . .
Cl4 C17 H17 107.8 . .
Cl4 C17 Cl2 112.1(3) . .
Cl4 C17 Cl5 110.1(3) . .
Cl5 C17 H17 107.8 . .
N2 Cd1 N1 68.98(9) . .
N2 Cd1 O2 164.87(10) . .
N2 Cd1 O4 113.61(10) . .
N4 Cd1 N1 140.92(10) 2_455 .
N4 Cd1 N2 86.49(10) 2_455 .
N4 Cd1 O2 87.10(10) 2_455 .
N4 Cd1 O4 87.47(10) 2_455 .
N4 Cd1 O6 81.65(11) 2_455 .
N4 Cd1 O7 131.55(11) 2_455 .
O2 Cd1 N1 108.68(10) . .
O2 Cd1 O4 52.38(9) . .
O4 Cd1 N1 76.05(9) . .
O6 Cd1 N1 131.49(11) . .
O6 Cd1 N2 101.37(12) . .
O6 Cd1 O2 91.23(12) . .
O6 Cd1 O4 142.60(12) . .
O7 Cd1 N1 87.19(10) . .
O7 Cd1 N2 115.35(11) . .
O7 Cd1 O2 78.95(11) . .
O7 Cd1 O4 117.20(10) . .
O7 Cd1 O6 52.93(10) . .
C6 N1 Cd1 126.3(2) . .
C7 N1 C6 117.6(3) . .
C7 N1 Cd1 115.0(2) . .
C10 N2 Cd1 113.6(2) . .
C10 N2 N3 106.6(3) . .
N3 N2 Cd1 137.7(2) . .
C11 N3 N2 105.9(3) . .
C14 N4 C15 117.0(3) . .
C14 N4 Cd1 123.4(2) . 2_445
C15 N4 Cd1 119.3(2) . 2_445
O2 N5 O4 116.7(3) . .
O3 N5 O2 121.6(4) . .
O3 N5 O4 121.7(4) . .
O5 N6 O6 123.1(4) . .
O5 N6 O7 121.8(4) . .
O6 N6 O7 115.0(3) . .
N5 O2 Cd1 96.8(2) . .
N5 O4 Cd1 94.1(2) . .
C10 O1 C11 102.4(3) . .
N6 O6 Cd1 95.9(2) . .
N6 O7 Cd1 95.9(2) . .

loop_
_geom_bond_atom_site_label_1
_geom_bond_atom_site_label_2
_geom_bond_distance
_geom_bond_site_symmetry_2
C1 H1 0.9300 .
C1 C2 1.366(5) .
C1 C6 1.412(5) .
C2 H2 0.9300 .
C2 C3 1.407(6) .
C3 H3 0.9300 .
C3 C4 1.358(5) .
C4 H4 0.9300 .
C4 C5 1.419(5) .
C5 C6 1.425(5) .
C5 C9 1.396(5) .
C6 N1 1.364(4) .
C7 C8 1.404(5) .
C7 C10 1.456(5) .
C7 N1 1.335(4) .
C8 H8 0.9300 .
C8 C9 1.366(5) .
C9 H9 0.9300 .
C10 N2 1.292(4) .
C10 O1 1.346(4) .
C11 C12 1.457(5) .
C11 N3 1.278(4) .
C11 O1 1.378(4) .
C12 C13 1.387(5) .
C12 C16 1.376(5) .
C13 H13 0.9300 .
C13 C14 1.367(5) .
C14 H14 0.9300 .
C14 N4 1.333(5) .
C15 H15 0.9300 .
C15 C16 1.378(5) .
C15 N4 1.341(4) .
C16 H16 0.9300 .
C17 H17 0.9800 .
C17 Cl2 1.734(5) .
C17 Cl4 1.724(5) .
C17 Cl5 1.738(5) .
Cd1 N1 2.479(3) .
Cd1 N2 2.373(3) .
Cd1 N4 2.353(3) 2_455
Cd1 O2 2.399(3) .
Cd1 O4 2.452(3) .
Cd1 O6 2.364(3) .
Cd1 O7 2.357(3) .
N2 N3 1.404(4) .
N4 Cd1 2.353(3) 2_445
N5 O2 1.255(4) .
N5 O3 1.216(4) .
N5 O4 1.261(4) .
N6 O5 1.208(4) .
N6 O6 1.243(4) .
N6 O7 1.252(4) .

loop_
_geom_hbond_atom_site_label_D
_geom_hbond_atom_site_label_H
_geom_hbond_atom_site_label_A
_geom_hbond_distance_DH
_geom_hbond_distance_HA
_geom_hbond_distance_DA
_geom_hbond_angle_DHA
_geom_hbond_site_symmetry_A
C1 H1 O7 0.93 2.55 3.310(5) 139.7 .
C13 H13 O3 0.93 2.54 3.434(5) 160.8 4_575
C15 H15 N3 0.93 2.47 3.171(5) 131.9 2_445
C16 H16 O4 0.93 2.54 3.448(4) 166.1 3_566
C17 H17 O2 0.98 2.27 3.169(6) 152.7 3_676

loop_
_geom_torsion_atom_site_label_1
_geom_torsion_atom_site_label_2
_geom_torsion_atom_site_label_3
_geom_torsion_atom_site_label_4
_geom_torsion
_geom_torsion_site_symmetry_1
_geom_torsion_site_symmetry_4
C1 C2 C3 C4 1.4(6) . .
C1 C6 N1 C7 175.5(3) . .
C1 C6 N1 Cd1 -17.4(4) . .
C2 C1 C6 C5 -1.0(5) . .
C2 C1 C6 N1 -179.5(3) . .
C2 C3 C4 C5 0.4(6) . .
C3 C4 C5 C6 -2.5(6) . .
C3 C4 C5 C9 176.7(4) . .
C4 C5 C6 C1 2.8(5) . .
C4 C5 C6 N1 -178.7(3) . .
C4 C5 C9 C8 -179.0(4) . .
C5 C6 N1 C7 -3.0(5) . .
C5 C6 N1 Cd1 164.0(2) . .
C6 C1 C2 C3 -1.1(6) . .
C6 C5 C9 C8 0.1(5) . .
C7 C8 C9 C5 -1.3(5) . .
C7 C10 N2 Cd1 -13.1(4) . .
C7 C10 N2 N3 -179.6(3) . .
C7 C10 O1 C11 179.6(3) . .
C8 C7 C10 N2 179.6(3) . .
C8 C7 C10 O1 0.4(5) . .
C8 C7 N1 C6 1.8(5) . .
C8 C7 N1 Cd1 -166.6(3) . .
C9 C5 C6 C1 -176.5(3) . .
C9 C5 C6 N1 2.1(5) . .
C10 C7 C8 C9 179.7(3) . .
C10 C7 N1 C6 -177.7(3) . .
C10 C7 N1 Cd1 13.9(4) . .
C10 N2 N3 C11 0.3(4) . .
C11 C12 C13 C14 -177.8(3) . .
C11 C12 C16 C15 176.7(3) . .
C12 C11 N3 N2 177.8(3) . .
C12 C11 O1 C10 -178.2(3) . .
C12 C13 C14 N4 1.8(6) . .
C13 C12 C16 C15 -0.4(5) . .
C13 C14 N4 C15 -1.6(6) . .
C13 C14 N4 Cd1 171.8(3) . 2_445
C16 C12 C13 C14 -0.7(6) . .
C16 C15 N4 C14 0.4(6) . .
C16 C15 N4 Cd1 -173.3(3) . 2_445
Cd1 N2 N3 C11 -161.2(3) . .
N1 C7 C8 C9 0.3(5) . .
N1 C7 C10 N2 -0.9(5) . .
N1 C7 C10 O1 179.9(3) . .
N1 Cd1 N2 C10 13.6(2) . .
N1 Cd1 N2 N3 174.2(4) . .
N1 Cd1 O2 N5 -52.6(2) . .
N1 Cd1 O4 N5 125.7(2) . .
N1 Cd1 O6 N6 -44.7(3) . .
N1 Cd1 O7 N6 153.6(3) . .
N2 C10 O1 C11 0.3(4) . .
N2 Cd1 N1 C6 177.7(3) . .
N2 Cd1 N1 C7 -15.0(2) . .
N2 Cd1 O2 N5 25.8(5) . .
N2 Cd1 O4 N5 -175.11(19) . .
N2 Cd1 O6 N6 -116.6(3) . .
N2 Cd1 O7 N6 88.5(3) . .
N3 C11 C12 C13 6.6(6) . .
N3 C11 C12 C16 -170.4(4) . .
N3 C11 O1 C10 -0.1(4) . .
N4 C15 C16 C12 0.6(6) . .
N4 Cd1 N1 C6 -127.5(3) 2_455 .
N4 Cd1 N1 C7 39.8(3) 2_455 .
N4 Cd1 N2 C10 -135.3(3) 2_455 .
N4 Cd1 N2 N3 25.3(3) 2_455 .
N4 Cd1 O2 N5 90.8(2) 2_455 .
N4 Cd1 O4 N5 -90.1(2) 2_455 .
N4 Cd1 O6 N6 158.7(3) 2_455 .
N4 Cd1 O7 N6 -20.8(3) 2_455 .
O2 Cd1 N1 C6 -18.2(3) . .
O2 Cd1 N1 C7 149.1(2) . .
O2 Cd1 N2 C10 -70.3(5) . .
O2 Cd1 N2 N3 90.4(5) . .
O2 Cd1 O4 N5 -1.77(19) . .
O2 Cd1 O6 N6 71.8(3) . .
O2 Cd1 O7 N6 -96.8(3) . .
O2 N5 O4 Cd1 3.0(3) . .
O3 N5 O2 Cd1 176.5(3) . .
O3 N5 O4 Cd1 -176.6(3) . .
O4 Cd1 N1 C6 -59.7(3) . .
O4 Cd1 N1 C7 107.6(2) . .
O4 Cd1 N2 C10 -49.6(3) . .
O4 Cd1 N2 N3 111.0(3) . .
O4 Cd1 O2 N5 1.79(19) . .
O4 Cd1 O6 N6 84.1(3) . .
O4 Cd1 O7 N6 -133.7(2) . .
O4 N5 O2 Cd1 -3.1(3) . .
O1 C10 N2 Cd1 166.2(2) . .
O1 C10 N2 N3 -0.3(4) . .
O1 C11 C12 C13 -175.6(3) . .
O1 C11 C12 C16 7.4(5) . .
O1 C11 N3 N2 -0.1(4) . .
O5 N6 O6 Cd1 -177.2(4) . .
O5 N6 O7 Cd1 177.2(4) . .
O6 Cd1 N1 C6 91.1(3) . .
O6 Cd1 N1 C7 -101.6(3) . .
O6 Cd1 N2 C10 143.9(2) . .
O6 Cd1 N2 N3 -55.5(3) . .
O6 Cd1 O2 N5 172.4(2) . .
O6 Cd1 O4 N5 -17.3(3) . .
O6 Cd1 O7 N6 3.3(2) . .
O6 N6 O7 Cd1 -5.6(4) . .
O7 Cd1 N1 C6 59.2(3) . .
O7 Cd1 N1 C7 -133.5(2) . .
O7 Cd1 N2 C10 89.7(3) . .
O7 Cd1 N2 N3 -109.6(3) . .
O7 Cd1 O2 N5 -135.8(2) . .
O7 Cd1 O4 N5 46.3(2) . .
O7 Cd1 O6 N6 -3.3(2) . .
O7 N6 O6 Cd1 5.5(4) . .
